data_4077806
loop_
_publ_author_name
'Becker, Thomas M.'
'Alexander, John J.'
'Krause Bauer, Jeanette A.'
'Nauss, Jeffrey L.'
'Wireko, Fred C.'

_publ_section_title
;
 CNR and CO Insertion Reactions of 2,6-Xylyl Isocyanide
 withp-Chlorobenzylpentacarbonylmanganese
;
_journal_issue 26
_journal_name_full Organometallics
_journal_page_first 5594
_journal_paper_doi 10.1021/om9903644
_journal_volume 18
_journal_year 1999
_chemical_compound_source 'see text'
_chemical_formula_sum 'C37 H33 Cl Mn N3 O3'
_chemical_formula_weight 658.05
_chemical_name_systematic
; 
1,1,1-tricarbonyl-1-[2,6-(dimethylphenyl)isocyanide]-2-[2,6-(dimethylphenyl)
imino]-3-(p-chlorobenzyl)-4-[2,6-(dimethylphenyl)]-4-azamangancylobut-3-ene 
 
;
_space_group_IT_number 61
_symmetry_cell_setting orthorhombic
_symmetry_space_group_name_Hall '-P 2ac 2ab'
_symmetry_space_group_name_H-M 'P b c a'
_atom_sites_solution_hydrogens mixed
_atom_sites_solution_primary direct
_atom_sites_solution_secondary difmap
_audit_creation_method 'SHELXTL v5.03'
_cell_angle_alpha 90.00
_cell_angle_beta 90.00
_cell_angle_gamma 90.00
_cell_formula_units_Z 8
_cell_length_a 18.239(6)
_cell_length_b 15.971(5)
_cell_length_c 23.062(7)
_cell_measurement_reflns_used 25
_cell_measurement_temperature 294(2)
_cell_measurement_theta_max 30
_cell_measurement_theta_min 5
_cell_volume 6718(4)
_computing_cell_refinement TEXSAN
_computing_data_collection 'TEXSAN (Molec. Struct. Corp.'
_computing_data_reduction TEXSAN
_computing_molecular_graphics 'SHELXTL v5.03'
_computing_publication_material 'SHELXTL v5.03'
_computing_structure_refinement 'SHELXTL v5.03'
_computing_structure_solution 'SHELXTL v5.03 (Siemens, 1994)'
_diffrn_ambient_temperature 294(2)
_diffrn_measurement_device_type 'Rigaku AFC5R'
_diffrn_measurement_method \q--2\q
_diffrn_radiation_monochromator graphite
_diffrn_radiation_source 'rotating anode'
_diffrn_radiation_type CuK\a
_diffrn_radiation_wavelength 1.54178
_diffrn_reflns_av_R_equivalents 0.2197
_diffrn_reflns_av_sigmaI/netI 0.2644
_diffrn_reflns_limit_h_max 20
_diffrn_reflns_limit_h_min 0
_diffrn_reflns_limit_k_max 17
_diffrn_reflns_limit_k_min 0
_diffrn_reflns_limit_l_max 25
_diffrn_reflns_limit_l_min 0
_diffrn_reflns_number 5183
_diffrn_reflns_theta_max 60.00
_diffrn_reflns_theta_min 2.00
_diffrn_standards_decay_% 4.4
_diffrn_standards_interval_count 200
_diffrn_standards_number 3
_exptl_absorpt_coefficient_mu 4.242
_exptl_absorpt_correction_T_max 1.0000
_exptl_absorpt_correction_T_min 0.7645
_exptl_absorpt_correction_type 'psi scans'
_exptl_absorpt_process_details 'North, Acta Cryst. (1968), A24, 351'
_exptl_crystal_colour red
_exptl_crystal_density_diffrn 1.301
_exptl_crystal_density_meas ?
_exptl_crystal_description plate
_exptl_crystal_F_000 2736
_exptl_crystal_size_max 0.20
_exptl_crystal_size_mid 0.20
_exptl_crystal_size_min 0.10
_refine_diff_density_max 0.350
_refine_diff_density_min -0.616
_refine_diff_density_rms 0.085
_refine_ls_extinction_coef 0.00042(7)
_refine_ls_extinction_expression Fc^*^=kFc[1+0.001xFc^2^\l^3^/sin(2\q)]^-1/4^
_refine_ls_extinction_method SHELXL
_refine_ls_goodness_of_fit_ref 1.198
_refine_ls_hydrogen_treatment constr
_refine_ls_matrix_type full
_refine_ls_number_parameters 407
_refine_ls_number_reflns 4976
_refine_ls_number_restraints 0
_refine_ls_restrained_S_all 1.041
_refine_ls_R_factor_all 0.2871
_refine_ls_R_factor_gt 0.0882
_refine_ls_shift/su_max 0.002
_refine_ls_shift/su_mean 0.000
_refine_ls_structure_factor_coef Fsqd
_refine_ls_weighting_details 'calc w=1/[\s^2^(Fo^2^)+(0.0903P)^2^+23.8669P] where P=(Fo^2^+2Fc^2^)/3'
_refine_ls_weighting_scheme calc
_refine_ls_wR_factor_gt 0.1925
_refine_ls_wR_factor_ref 0.2975
_reflns_number_gt 1797
_reflns_number_total 4988
_reflns_threshold_expression >2sigma(I)
_cod_data_source_file om9903644.cif
_cod_data_source_block 3
_cod_depositor_comments
;
The following automatic conversions were performed:

'_symmetry_cell_setting' value 'Orthorhombic' changed to
'orthorhombic' according to
/home/saulius/struct/CIF-dictionaries/cif_core.dic dictionary named
'cif_core.dic' version 2.4.2 from 2011-04-26.

Automatic conversion script
Id: cif_fix_values 1715 2011-07-08 13:25:40Z adriana 

The following automatic conversions were performed:

'_exptl_crystal_density_meas' value 'not measured' was changed to '?'
- the value is perceived as not measured.

Automatic conversion script
Id: cif_fix_values 3008 2015-01-20 13:52:24Z robertas 
;
_cod_original_cell_volume 6717.8(37)
_cod_database_code 4077806

loop_
_symmetry_equiv_pos_as_xyz
'x, y, z'
'-x+1/2, -y, z+1/2'
'-x, y+1/2, -z+1/2'
'x+1/2, -y+1/2, -z'
'-x, -y, -z'
'x-1/2, y, -z-1/2'
'x, -y-1/2, z-1/2'
'-x-1/2, y-1/2, z'

loop_
_atom_site_aniso_label
_atom_site_aniso_U_11
_atom_site_aniso_U_22
_atom_site_aniso_U_33
_atom_site_aniso_U_23
_atom_site_aniso_U_13
_atom_site_aniso_U_12
Mn 0.0609(12) 0.0393(9) 0.0367(10) 0.0040(10) -0.0023(11) 0.0030(11)
Cl 0.252(6) 0.160(5) 0.058(3) -0.020(3) 0.025(4) -0.054(5)
O1 0.107(8) 0.063(6) 0.086(7) 0.005(6) 0.020(6) 0.023(6)
O2 0.090(8) 0.084(7) 0.074(7) 0.006(6) -0.033(6) -0.008(6)
O3 0.130(8) 0.078(6) 0.050(6) 0.022(5) 0.016(6) 0.025(6)
N1 0.069(8) 0.038(6) 0.031(5) 0.002(4) 0.001(5) -0.010(5)
N2 0.055(7) 0.043(6) 0.051(7) 0.002(5) 0.006(6) -0.005(5)
N3 0.081(8) 0.039(6) 0.031(6) 0.003(5) 0.001(6) 0.000(6)
C1 0.068(10) 0.058(9) 0.043(8) 0.010(7) 0.001(7) 0.005(8)
C2 0.058(9) 0.072(10) 0.053(9) -0.001(8) -0.014(7) 0.016(8)
C3 0.093(10) 0.051(8) 0.033(7) 0.022(6) 0.014(8) 0.015(8)
C4 0.071(9) 0.033(6) 0.030(7) -0.004(6) 0.015(6) -0.002(7)
C5 0.064(9) 0.045(8) 0.030(7) 0.006(6) 0.006(6) -0.013(7)
C6 0.053(9) 0.047(7) 0.046(8) 0.008(7) -0.010(7) 0.000(6)
C7 0.040(8) 0.039(7) 0.073(9) -0.002(7) 0.025(7) 0.004(6)
C8 0.061(9) 0.047(8) 0.071(10) 0.009(8) 0.014(8) 0.007(7)
C9 0.085(11) 0.051(9) 0.084(12) -0.021(8) 0.025(10) -0.017(8)
C10 0.120(15) 0.050(9) 0.098(13) 0.018(10) 0.058(12) -0.012(10)
C11 0.106(13) 0.072(10) 0.049(9) 0.011(8) 0.025(8) -0.003(9)
C12 0.077(10) 0.047(8) 0.049(9) -0.017(7) 0.009(8) -0.003(7)
C13 0.075(10) 0.087(11) 0.082(12) -0.010(9) -0.007(9) -0.025(9)
C14 0.103(13) 0.097(11) 0.055(9) -0.016(9) -0.014(8) -0.030(9)
C15 0.042(8) 0.057(8) 0.048(8) -0.007(7) 0.009(6) -0.009(7)
C16 0.053(9) 0.065(9) 0.059(9) -0.003(8) -0.002(7) -0.001(8)
C17 0.075(11) 0.075(10) 0.066(10) -0.009(9) 0.008(9) -0.002(9)
C18 0.080(12) 0.088(12) 0.087(13) -0.055(10) 0.041(10) -0.009(11)
C19 0.094(13) 0.056(10) 0.080(12) -0.022(9) 0.030(10) -0.024(9)
C20 0.061(9) 0.048(7) 0.059(10) 0.002(7) 0.009(8) -0.012(7)
C21 0.088(11) 0.080(10) 0.058(9) 0.038(8) -0.017(8) -0.021(8)
C22 0.140(14) 0.049(9) 0.083(11) 0.021(8) 0.037(11) -0.009(9)
C23 0.087(10) 0.049(8) 0.058(9) -0.022(7) 0.003(8) -0.019(8)
C24 0.068(9) 0.042(8) 0.047(8) -0.022(6) -0.006(8) 0.002(7)
C25 0.052(9) 0.101(11) 0.070(11) -0.010(10) -0.005(8) 0.005(9)
C26 0.076(12) 0.149(17) 0.097(15) -0.035(13) 0.017(11) 0.022(12)
C27 0.112(14) 0.071(11) 0.051(10) -0.008(8) 0.017(10) -0.024(11)
C28 0.144(18) 0.040(9) 0.102(15) -0.003(9) -0.042(13) -0.001(10)
C29 0.075(11) 0.045(8) 0.080(11) -0.009(8) -0.008(9) -0.010(8)
C30 0.043(8) 0.046(8) 0.069(10) -0.015(7) -0.014(8) 0.015(7)
C31 0.059(10) 0.090(12) 0.078(12) -0.028(10) -0.010(9) 0.030(9)
C32 0.121(20) 0.144(21) 0.102(17) -0.061(15) -0.023(14) 0.066(16)
C33 0.081(15) 0.191(26) 0.158(24) -0.119(21) -0.044(16) 0.013(15)
C34 0.052(10) 0.095(12) 0.120(15) -0.048(11) 0.010(10) -0.008(9)
C35 0.040(9) 0.053(9) 0.120(14) -0.024(9) 0.012(9) 0.005(7)
C36 0.097(12) 0.070(10) 0.099(13) 0.022(10) 0.024(10) 0.012(9)
C37 0.137(15) 0.127(15) 0.050(10) 0.024(10) 0.010(10) 0.060(12)

loop_
_atom_site_label
_atom_site_type_symbol
_atom_site_fract_x
_atom_site_fract_y
_atom_site_fract_z
_atom_site_U_iso_or_equiv
_atom_site_thermal_displace_type
_atom_site_occupancy
_atom_site_calc_flag
_atom_site_refinement_flags
Mn Mn 0.20144(10) 0.69522(11) 0.08424(8) 0.0456(6) Uani 1 d .
Cl Cl 0.1956(3) 0.9415(3) 0.4167(2) 0.157(2) Uani 1 d .
O1 O 0.3016(6) 0.5593(6) 0.0462(4) 0.086(3) Uani 1 d .
O2 O 0.0667(6) 0.6098(6) 0.0500(4) 0.083(3) Uani 1 d .
O3 O 0.2028(5) 0.7713(5) -0.0328(4) 0.086(3) Uani 1 d .
N1 N 0.2825(5) 0.7797(5) 0.1146(4) 0.046(3) Uani 1 d .
N2 N 0.1662(5) 0.6233(6) 0.2049(4) 0.050(3) Uani 1 d .
N3 N 0.1073(6) 0.8515(6) 0.1266(4) 0.050(3) Uani 1 d .
C1 C 0.2610(7) 0.6099(8) 0.0609(5) 0.056(4) Uani 1 d .
C2 C 0.1197(8) 0.6426(9) 0.0634(5) 0.061(4) Uani 1 d .
C3 C 0.2041(7) 0.7423(7) 0.0130(5) 0.059(4) Uani 1 d .
C4 C 0.1630(7) 0.8051(7) 0.1175(4) 0.044(3) Uani 1 d .
C5 C 0.2363(7) 0.8365(7) 0.1318(5) 0.046(3) Uani 1 d .
C6 C 0.1833(6) 0.6507(7) 0.1614(5) 0.048(3) Uani 1 d .
C7 C 0.1338(6) 0.5888(7) 0.2553(6) 0.051(3) Uani 1 d .
C8 C 0.0751(7) 0.5353(7) 0.2475(6) 0.060(4) Uani 1 d .
C9 C 0.0446(8) 0.5011(8) 0.2976(7) 0.073(4) Uani 1 d .
H9 H 0.0051(8) 0.4647(8) 0.2941(7) 0.088 Uiso 1 calc R
C10 C 0.0706(9) 0.5190(9) 0.3512(7) 0.089(5) Uani 1 d .
H10 H 0.0488(9) 0.4950(9) 0.3836(7) 0.107 Uiso 1 calc R
C11 C 0.1291(8) 0.5727(9) 0.3580(6) 0.076(4) Uani 1 d .
H11 H 0.1467(8) 0.5836(9) 0.3950(6) 0.091 Uiso 1 calc R
C12 C 0.1626(7) 0.6108(7) 0.3105(6) 0.058(4) Uani 1 d .
C13 C 0.0435(7) 0.5129(9) 0.1903(6) 0.081(4) Uani 1 d .
H13A H 0.0033(7) 0.4749(9) 0.1957(6) 0.122 Uiso 1 calc R
H13B H 0.0805(7) 0.4865(9) 0.1669(6) 0.122 Uiso 1 calc R
H13C H 0.0264(7) 0.5626(9) 0.1712(6) 0.122 Uiso 1 calc R
C14 C 0.2261(7) 0.6682(9) 0.3146(6) 0.085(5) Uani 1 d .
H14A H 0.2397(7) 0.6867(9) 0.2765(6) 0.128 Uiso 1 calc R
H14B H 0.2667(7) 0.6394(9) 0.3321(6) 0.128 Uiso 1 calc R
H14C H 0.2132(7) 0.7158(9) 0.3379(6) 0.128 Uiso 1 calc R
C15 C 0.3611(7) 0.7885(8) 0.1118(5) 0.049(3) Uani 1 d .
C16 C 0.4029(8) 0.7352(8) 0.1435(6) 0.059(4) Uani 1 d .
C17 C 0.4765(8) 0.7405(9) 0.1388(6) 0.072(4) Uani 1 d .
H17 H 0.5051(8) 0.7045(9) 0.1610(6) 0.086 Uiso 1 calc R
C18 C 0.5115(9) 0.7969(11) 0.1025(7) 0.085(5) Uani 1 d .
H18 H 0.5623(9) 0.7990(11) 0.0996(7) 0.102 Uiso 1 calc R
C19 C 0.4668(9) 0.8501(9) 0.0708(6) 0.077(5) Uani 1 d .
H19 H 0.4887(9) 0.8901(9) 0.0472(6) 0.092 Uiso 1 calc R
C20 C 0.3900(7) 0.8460(8) 0.0729(5) 0.056(3) Uani 1 d .
C21 C 0.3698(7) 0.6709(8) 0.1849(5) 0.075(4) Uani 1 d .
H21A H 0.3173(7) 0.6745(8) 0.1836(5) 0.113 Uiso 1 calc R
H21B H 0.3864(7) 0.6821(8) 0.2237(5) 0.113 Uiso 1 calc R
H21C H 0.3850(7) 0.6157(8) 0.1736(5) 0.113 Uiso 1 calc R
C22 C 0.3450(8) 0.9029(8) 0.0339(6) 0.090(5) Uani 1 d .
H22A H 0.3773(8) 0.9369(8) 0.0110(6) 0.136 Uiso 1 calc R
H22B H 0.3144(8) 0.9382(8) 0.0573(6) 0.136 Uiso 1 calc R
H22C H 0.3149(8) 0.8694(8) 0.0088(6) 0.136 Uiso 1 calc R
C23 C 0.2554(7) 0.9192(7) 0.1610(5) 0.065(4) Uani 1 d .
H23A H 0.3073(7) 0.9302(7) 0.1559(5) 0.078 Uiso 1 calc R
H23B H 0.2285(7) 0.9640(7) 0.1423(5) 0.078 Uiso 1 calc R
C24 C 0.2376(8) 0.9190(7) 0.2254(5) 0.052(3) Uani 1 d .
C25 C 0.1752(7) 0.9558(9) 0.2454(7) 0.074(4) Uani 1 d .
H25 H 0.1416(7) 0.9773(9) 0.2190(7) 0.089 Uiso 1 calc R
C26 C 0.1603(9) 0.9622(11) 0.3054(8) 0.107(6) Uani 1 d .
H26 H 0.1178(9) 0.9871(11) 0.3195(8) 0.128 Uiso 1 calc R
C27 C 0.2123(11) 0.9292(10) 0.3415(6) 0.078(5) Uani 1 d .
C28 C 0.2732(11) 0.8929(8) 0.3233(8) 0.095(6) Uani 1 d .
H28 H 0.3065(11) 0.8714(8) 0.3500(8) 0.114 Uiso 1 calc R
C29 C 0.2873(8) 0.8869(7) 0.2648(7) 0.067(4) Uani 1 d .
H29 H 0.3301(8) 0.8613(7) 0.2518(7) 0.080 Uiso 1 calc R
C30 C 0.0371(7) 0.8222(7) 0.1096(6) 0.053(4) Uani 1 d .
C31 C 0.0119(9) 0.8423(10) 0.0542(7) 0.076(5) Uani 1 d .
C32 C -0.0595(13) 0.8128(14) 0.0394(9) 0.122(8) Uani 1 d .
H32 H -0.0788(13) 0.8247(14) 0.0030(9) 0.147 Uiso 1 calc R
C33 C -0.1000(11) 0.7671(16) 0.0781(11) 0.143(11) Uani 1 d .
H33 H -0.1456(11) 0.7464(16) 0.0672(11) 0.172 Uiso 1 calc R
C34 C -0.0737(8) 0.7517(10) 0.1328(8) 0.089(5) Uani 1 d .
H34 H -0.1026(8) 0.7215(10) 0.1587(8) 0.107 Uiso 1 calc R
C35 C -0.0062(7) 0.7795(8) 0.1504(8) 0.071(4) Uani 1 d .
C36 C 0.0216(8) 0.7665(9) 0.2111(6) 0.089(5) Uani 1 d .
H36A H 0.0697(8) 0.7904(9) 0.2146(6) 0.133 Uiso 1 calc R
H36B H 0.0238(8) 0.7077(9) 0.2193(6) 0.133 Uiso 1 calc R
H36C H -0.0110(8) 0.7933(9) 0.2380(6) 0.133 Uiso 1 calc R
C37 C 0.0536(9) 0.8931(10) 0.0119(6) 0.105(6) Uani 1 d .
H37A H 0.0257(9) 0.8988(10) -0.0232(6) 0.157 Uiso 1 calc R
H37B H 0.0994(9) 0.8659(10) 0.0034(6) 0.157 Uiso 1 calc R
H37C H 0.0630(9) 0.9475(10) 0.0279(6) 0.157 Uiso 1 calc R

loop_
_atom_type_symbol
_atom_type_description
_atom_type_scat_dispersion_real
_atom_type_scat_dispersion_imag
_atom_type_scat_source
C C 0.0181 0.0091 'International Tables Vol C Tables 4.2.6.8 and 6.1.1.4'
H H 0.0000 0.0000 'International Tables Vol C Tables 4.2.6.8 and 6.1.1.4'
N N 0.0311 0.0180 'International Tables Vol C Tables 4.2.6.8 and 6.1.1.4'
O O 0.0492 0.0322 'International Tables Vol C Tables 4.2.6.8 and 6.1.1.4'
Cl Cl 0.3639 0.7018 'International Tables Vol C Tables 4.2.6.8 and 6.1.1.4'
Mn Mn -0.5299 2.8052 'International Tables Vol C Tables 4.2.6.8 and 6.1.1.4'

loop_
_geom_angle_atom_site_label_1
_geom_angle_atom_site_label_2
_geom_angle_atom_site_label_3
_geom_angle
_geom_angle_publ_flag
C2 Mn C3 88.5(6) y
C2 Mn C1 93.8(6) y
C3 Mn C1 91.5(5) y
C2 Mn C6 86.1(5) y
C3 Mn C6 171.3(5) y
C1 Mn C6 95.7(5) y
C2 Mn C4 102.7(6) y
C3 Mn C4 89.6(5) y
C1 Mn C4 163.5(6) y
C6 Mn C4 85.0(5) y
C2 Mn N1 167.1(5) y
C3 Mn N1 91.0(5) y
C1 Mn N1 99.1(5) y
C6 Mn N1 92.8(4) y
C4 Mn N1 64.4(4) y
C2 Mn C5 137.1(5) y
C3 Mn C5 90.9(5) y
C1 Mn C5 129.1(5) y
C6 Mn C5 88.4(4) y
C4 Mn C5 34.4(4) y
N1 Mn C5 30.0(3) y
C5 N1 C15 126.1(10) y
C5 N1 Mn 95.3(7) y
C15 N1 Mn 137.8(7) y
C6 N2 C7 171.2(13) y
C4 N3 C30 118.8(10) y
O1 C1 Mn 176.2(12) y
O2 C2 Mn 179.1(13) y
O3 C3 Mn 177.2(13) y
N3 C4 C5 119.4(10) y
N3 C4 Mn 146.8(10) y
C5 C4 Mn 93.7(8) y
N1 C5 C4 106.5(10) y
N1 C5 C23 126.2(11) y
C4 C5 C23 127.3(11) y
N1 C5 Mn 54.7(6) y
C4 C5 Mn 51.9(6) y
C23 C5 Mn 178.6(8) y
N2 C6 Mn 173.6(11) y
C8 C7 N2 117.1(12) y
C8 C7 C12 123.8(12) y
N2 C7 C12 119.1(11) y
C7 C8 C9 116.2(14) y
C7 C8 C13 124.5(12) y
C9 C8 C13 119.2(13) y
C10 C9 C8 122.3(14) y
C9 C10 C11 120.4(14) y
C10 C11 C12 121.4(14) y
C11 C12 C7 115.8(12) y
C11 C12 C14 124.3(13) y
C7 C12 C14 119.9(12) y
C16 C15 C20 123.3(12) y
C16 C15 N1 118.3(11) y
C20 C15 N1 118.1(12) y
C17 C16 C15 118.5(13) y
C17 C16 C21 119.0(13) y
C15 C16 C21 122.5(12) y
C16 C17 C18 123.2(15) y
C19 C18 C17 116.5(15) y
C18 C19 C20 122.7(14) y
C15 C20 C19 115.6(13) y
C15 C20 C22 124.9(12) y
C19 C20 C22 119.4(13) y
C24 C23 C5 112.4(10) y
C25 C24 C29 119.1(12) y
C25 C24 C23 120.6(13) y
C29 C24 C23 120.1(13) y
C24 C25 C26 121.6(14) y
C27 C26 C25 115.7(15) y
C28 C27 C26 124.0(16) y
C28 C27 Cl 120.2(17) y
C26 C27 Cl 115.7(15) y
C27 C28 C29 119.9(16) y
C28 C29 C24 119.7(14) y
C31 C30 C35 122.7(14) y
C31 C30 N3 118.3(14) y
C35 C30 N3 118.9(13) y
C30 C31 C32 116.3(17) y
C30 C31 C37 124.1(15) y
C32 C31 C37 119.6(17) y
C33 C32 C31 120.9(21) y
C32 C33 C34 120.5(20) y
C35 C34 C33 121.8(19) y
C34 C35 C30 117.6(16) y
C34 C35 C36 122.3(16) y
C30 C35 C36 120.0(13) y

loop_
_geom_bond_atom_site_label_1
_geom_bond_atom_site_label_2
_geom_bond_distance
_geom_bond_publ_flag
Mn C2 1.777(15) y
Mn C3 1.808(11) y
Mn C1 1.825(14) y
Mn C6 1.945(12) y
Mn C4 2.039(11) y
Mn N1 2.120(9) y
Mn C5 2.587(12) y
Cl C27 1.772(14) y
O1 C1 1.146(13) y
O2 C2 1.142(13) y
O3 C3 1.152(11) y
N1 C5 1.300(13) y
N1 C15 1.442(14) y
N2 C6 1.137(13) y
N2 C7 1.416(14) y
N3 C4 1.275(13) y
N3 C30 1.419(14) y
C4 C5 1.465(15) y
C5 C23 1.523(14) y
C7 C8 1.38(2) y
C7 C12 1.42(2) y
C8 C9 1.39(2) y
C8 C13 1.48(2) y
C9 C10 1.35(2) y
C10 C11 1.38(2) y
C11 C12 1.39(2) y
C12 C14 1.48(2) y
C15 C16 1.36(2) y
C15 C20 1.39(2) y
C16 C17 1.35(2) y
C16 C21 1.53(2) y
C17 C18 1.39(2) y
C18 C19 1.39(2) y
C19 C20 1.40(2) y
C20 C22 1.52(2) y
C23 C24 1.521(15) y
C24 C25 1.36(2) y
C24 C29 1.38(2) y
C25 C26 1.41(2) y
C26 C27 1.37(2) y
C27 C28 1.32(2) y
C28 C29 1.38(2) y
C30 C31 1.40(2) y
C30 C35 1.41(2) y
C31 C32 1.43(2) y
C31 C37 1.48(2) y
C32 C33 1.37(3) y
C33 C34 1.37(2) y
C34 C35 1.37(2) y
C35 C36 1.50(2) y

loop_
_geom_torsion_atom_site_label_1
_geom_torsion_atom_site_label_2
_geom_torsion_atom_site_label_3
_geom_torsion_atom_site_label_4
_geom_torsion
_geom_torsion_publ_flag
C2 Mn N1 C5 2.7(24) y
C3 Mn N1 C5 90.1(7) y
C1 Mn N1 C5 -178.2(7) y
C6 Mn N1 C5 -82.0(7) y
C4 Mn N1 C5 1.0(7) y
C2 Mn N1 C15 -167.2(21) y
C3 Mn N1 C15 -79.7(12) y
C1 Mn N1 C15 11.9(12) y
C6 Mn N1 C15 108.1(11) y
C4 Mn N1 C15 -168.8(12) y
C5 Mn N1 C15 -169.8(15) y
C2 Mn C1 O1 162.8(173) y
C3 Mn C1 O1 74.3(174) y
C6 Mn C1 O1 -110.7(174) y
C4 Mn C1 O1 -19.4(185) y
N1 Mn C1 O1 -17.0(174) y
C5 Mn C1 O1 -18.1(176) y
C3 Mn C2 O2 -65.3(753) y
C1 Mn C2 O2 -156.7(752) y
C6 Mn C2 O2 107.9(753) y
C4 Mn C2 O2 24.0(753) y
N1 Mn C2 O2 22.5(768) y
C5 Mn C2 O2 24.4(757) y
C2 Mn C3 O3 16.4(210) y
C1 Mn C3 O3 110.2(210) y
C6 Mn C3 O3 -34.9(231) y
C4 Mn C3 O3 -86.3(210) y
N1 Mn C3 O3 -150.7(210) y
C5 Mn C3 O3 -120.7(210) y
C30 N3 C4 C5 176.5(10) y
C30 N3 C4 Mn 1.9(21) y
C2 Mn C4 N3 -5.2(16) y
C3 Mn C4 N3 83.1(15) y
C1 Mn C4 N3 177.0(15) y
C6 Mn C4 N3 -90.1(15) y
N1 Mn C4 N3 174.4(16) y
C5 Mn C4 N3 175.3(19) y
C2 Mn C4 C5 179.5(7) y
C3 Mn C4 C5 -92.2(7) y
C1 Mn C4 C5 1.7(20) y
C6 Mn C4 C5 94.6(7) y
N1 Mn C4 C5 -0.9(6) y
C15 N1 C5 C4 170.2(10) y
Mn N1 C5 C4 -1.3(9) y
C15 N1 C5 C23 -9.8(18) y
Mn N1 C5 C23 178.6(10) y
C15 N1 C5 Mn 171.6(12) y
N3 C4 C5 N1 -175.7(10) y
Mn C4 C5 N1 1.4(9) y
N3 C4 C5 C23 4.4(17) y
Mn C4 C5 C23 -178.5(10) y
N3 C4 C5 Mn -177.0(12) y
C2 Mn C5 N1 -179.1(8) y
C3 Mn C5 N1 -90.4(7) y
C1 Mn C5 N1 2.3(9) y
C6 Mn C5 N1 98.3(7) y
C4 Mn C5 N1 -178.4(10) y
C2 Mn C5 C4 -0.8(10) y
C3 Mn C5 C4 88.0(7) y
C1 Mn C5 C4 -179.4(7) y
C6 Mn C5 C4 -83.3(7) y
N1 Mn C5 C4 178.4(10) y
C2 Mn C5 C23 52.5(356) y
C3 Mn C5 C23 141.2(355) y
C1 Mn C5 C23 -126.2(354) y
C6 Mn C5 C23 -30.1(355) y
C4 Mn C5 C23 53.2(353) y
N1 Mn C5 C23 -128.4(357) y
C7 N2 C6 Mn -6.1(166) y
C2 Mn C6 N2 -16.8(97) y
C3 Mn C6 N2 34.6(118) y
C1 Mn C6 N2 -110.3(97) y
C4 Mn C6 N2 86.3(97) y
N1 Mn C6 N2 150.3(97) y
C5 Mn C6 N2 120.6(97) y
C6 N2 C7 C8 32.9(81) y
C6 N2 C7 C12 -146.8(73) y
N2 C7 C8 C9 179.1(10) y
C12 C7 C8 C9 -1.2(18) y
N2 C7 C8 C13 -0.8(18) y
C12 C7 C8 C13 178.9(12) y
C7 C8 C9 C10 0.1(20) y
C13 C8 C9 C10 -179.9(13) y
C8 C9 C10 C11 -0.1(23) y
C9 C10 C11 C12 0.9(22) y
C10 C11 C12 C7 -1.8(19) y
C10 C11 C12 C14 -179.3(13) y
C8 C7 C12 C11 2.0(18) y
N2 C7 C12 C11 -178.3(11) y
C8 C7 C12 C14 179.5(11) y
N2 C7 C12 C14 -0.8(17) y
C5 N1 C15 C16 120.4(13) y
Mn N1 C15 C16 -72.2(15) y
C5 N1 C15 C20 -65.4(16) y
Mn N1 C15 C20 102.0(13) y
C20 C15 C16 C17 2.8(20) y
N1 C15 C16 C17 176.7(11) y
C20 C15 C16 C21 -178.5(11) y
N1 C15 C16 C21 -4.6(18) y
C15 C16 C17 C18 -1.1(21) y
C21 C16 C17 C18 -179.8(12) y
C16 C17 C18 C19 0.9(21) y
C17 C18 C19 C20 -2.4(21) y
C16 C15 C20 C19 -4.2(19) y
N1 C15 C20 C19 -178.1(10) y
C16 C15 C20 C22 175.9(12) y
N1 C15 C20 C22 2.0(18) y
C18 C19 C20 C15 3.9(20) y
C18 C19 C20 C22 -176.1(12) y
N1 C5 C23 C24 -106.3(13) y
C4 C5 C23 C24 73.6(15) y
Mn C5 C23 C24 21.3(361) y
C5 C23 C24 C25 -100.0(14) y
C5 C23 C24 C29 84.8(14) y
C29 C24 C25 C26 0.2(21) y
C23 C24 C25 C26 -175.0(13) y
C24 C25 C26 C27 0.1(24) y
C25 C26 C27 C28 -0.3(26) y
C25 C26 C27 Cl 177.2(11) y
C26 C27 C28 C29 0.3(25) y
Cl C27 C28 C29 -177.2(10) y
C27 C28 C29 C24 0.0(22) y
C25 C24 C29 C28 -0.3(20) y
C23 C24 C29 C28 174.9(11) y
C4 N3 C30 C31 -91.3(13) y
C4 N3 C30 C35 93.2(13) y
C35 C30 C31 C32 -3.5(19) y
N3 C30 C31 C32 -178.9(12) y
C35 C30 C31 C37 174.9(13) y
N3 C30 C31 C37 -0.5(19) y
C30 C31 C32 C33 -0.2(26) y
C37 C31 C32 C33 -178.7(18) y
C31 C32 C33 C34 2.6(33) y
C32 C33 C34 C35 -1.3(31) y
C33 C34 C35 C30 -2.3(23) y
C33 C34 C35 C36 177.0(15) y
C31 C30 C35 C34 4.8(19) y
N3 C30 C35 C34 -179.9(11) y
C31 C30 C35 C36 -174.5(12) y
N3 C30 C35 C36 0.9(17) y
